data_7236403
loop_
_publ_author_name
'Kommu, Nagarjuna'
'Balaraju, M.'
'Ghule, Vikas D.'
'Sahoo, Akhila K.'

_publ_section_title
;
 Synthetic manifestation of nitro substituted tetrazole-N-(hetero)aryl
 derivatives and energetic studies
;
_journal_issue 16
_journal_name_full 'Journal of Materials Chemistry A'
_journal_page_first 7366
_journal_paper_doi 10.1039/C6TA10621H
_journal_volume 5
_journal_year 2017
_chemical_formula_sum 'C8 H6 N6 O5'
_chemical_formula_weight 266.19
_space_group_IT_number 61
_space_group_name_Hall '-P 2ac 2ab'
_space_group_name_H-M_alt 'P b c a'
_symmetry_cell_setting orthorhombic
_symmetry_space_group_name_Hall '-P 2ac 2ab'
_symmetry_space_group_name_H-M 'P b c a'
_atom_sites_solution_hydrogens geom
_atom_sites_solution_primary direct
_atom_sites_solution_secondary difmap
_audit_creation_method SHELXL-97
_audit_update_record
;
2016-11-07 deposited with the CCDC.
2017-03-16 downloaded from the CCDC.
;
_cell_angle_alpha 90.00
_cell_angle_beta 90.00
_cell_angle_gamma 90.00
_cell_formula_units_Z 8
_cell_length_a 9.9081(8)
_cell_length_b 10.2255(7)
_cell_length_c 21.181(6)
_cell_measurement_reflns_used 931
_cell_measurement_temperature 293(2)
_cell_measurement_theta_max 26.9230
_cell_measurement_theta_min 4.1050
_cell_volume 2146.0(6)
_computing_cell_refinement 'CrysAlis RED (Oxford Diffraction, 2006)'
_computing_data_collection 'CrysAlis CCD (Oxford Diffraction, 2006)'
_computing_data_reduction 'CrysAlis RED (Oxford Diffraction, 2006)'
_computing_molecular_graphics 'Mercury v. 1.3 (CCDC)'
_computing_publication_material 'SHELXL-97 (Sheldrick, 1997)'
_computing_structure_refinement 'SHELXL-97 (Sheldrick, 1997)'
_computing_structure_solution 'SHELXS-97 (Sheldrick, 1990)'
_diffrn_ambient_temperature 293(2)
_diffrn_measured_fraction_theta_full 'ACTA 50'
_diffrn_measured_fraction_theta_max 0.797
_diffrn_measurement_device_type 'Xcalibur, Eos, Gemini'
_diffrn_measurement_method 'phi and omega scans'
_diffrn_radiation_monochromator graphite
_diffrn_radiation_source 'fine-focus sealed tube'
_diffrn_radiation_type MoK\a
_diffrn_radiation_wavelength 0.71073
_diffrn_reflns_av_R_equivalents 0.0292
_diffrn_reflns_av_sigmaI/netI 0.0483
_diffrn_reflns_limit_h_max 12
_diffrn_reflns_limit_h_min -6
_diffrn_reflns_limit_k_max 6
_diffrn_reflns_limit_k_min -13
_diffrn_reflns_limit_l_max 25
_diffrn_reflns_limit_l_min -14
_diffrn_reflns_number 4067
_diffrn_reflns_theta_full 28.93
_diffrn_reflns_theta_max 28.93
_diffrn_reflns_theta_min 2.82
_exptl_absorpt_coefficient_mu 0.140
_exptl_absorpt_correction_T_max 1.0
_exptl_absorpt_correction_T_min 0.908
_exptl_absorpt_correction_type multi-scan
_exptl_absorpt_process_details '(REQAB; Rigaku, 1998)'
_exptl_crystal_colour yellow
_exptl_crystal_density_diffrn 1.648
_exptl_crystal_density_method 'not measured'
_exptl_crystal_description plate
_exptl_crystal_F_000 1088
_exptl_crystal_size_max 0.2
_exptl_crystal_size_mid 0.1
_exptl_crystal_size_min 0.07
_refine_diff_density_max 0.205
_refine_diff_density_min -0.260
_refine_diff_density_rms 0.048
_refine_ls_extinction_method none
_refine_ls_goodness_of_fit_ref 1.060
_refine_ls_hydrogen_treatment mixed
_refine_ls_matrix_type full
_refine_ls_number_parameters 173
_refine_ls_number_reflns 2258
_refine_ls_number_restraints 0
_refine_ls_restrained_S_all 1.060
_refine_ls_R_factor_all 0.0878
_refine_ls_R_factor_gt 0.0531
_refine_ls_shift/su_max 0.003
_refine_ls_shift/su_mean 0.000
_refine_ls_structure_factor_coef Fsqd
_refine_ls_weighting_details 'calc w=1/[\s^2^(Fo^2^)+(0.0488P)^2^+0.3448P] where P=(Fo^2^+2Fc^2^)/3'
_refine_ls_weighting_scheme calc
_refine_ls_wR_factor_gt 0.1148
_refine_ls_wR_factor_ref 0.1419
_reflns_number_gt 1475
_reflns_number_total 2258
_reflns_threshold_expression >2sigma(I)
_cod_data_source_file c6ta10621h2.cif
_cod_data_source_block aks92
_cod_database_code 7236403

loop_
_symmetry_equiv_pos_as_xyz
'x, y, z'
'-x+1/2, -y, z+1/2'
'x+1/2, -y+1/2, -z'
'-x, y+1/2, -z+1/2'
'-x, -y, -z'
'x-1/2, y, -z-1/2'
'-x-1/2, y-1/2, z'
'x, -y-1/2, z-1/2'

loop_
_atom_site_label
_atom_site_type_symbol
_atom_site_fract_x
_atom_site_fract_y
_atom_site_fract_z
_atom_site_U_iso_or_equiv
_atom_site_adp_type
_atom_site_occupancy
_atom_site_symmetry_multiplicity
_atom_site_calc_flag
_atom_site_refinement_flags
O1 O 1.08600(17) 0.08171(15) 0.05924(9) 0.0518(5) Uani 1 1 d .
N2 N 0.83590(18) 0.35802(18) 0.19693(10) 0.0406(5) Uani 1 1 d .
C3 C 0.9613(2) 0.2215(2) 0.12834(12) 0.0364(6) Uani 1 1 d .
H3 H 0.9182 0.1508 0.1472 0.044 Uiso 1 1 calc R
O4 O 0.9222(2) 0.60456(18) 0.19235(12) 0.0799(7) Uani 1 1 d .
C5 C 1.1123(2) 0.3082(2) 0.05232(11) 0.0362(5) Uani 1 1 d .
C6 C 0.9322(2) 0.3450(2) 0.14799(12) 0.0352(5) Uani 1 1 d .
N7 N 1.2083(2) 0.2957(2) 0.00079(11) 0.0469(6) Uani 1 1 d .
C8 C 1.0833(2) 0.4326(2) 0.07216(12) 0.0416(6) Uani 1 1 d .
H8 H 1.1236 0.5039 0.0525 0.050 Uiso 1 1 calc R
N9 N 0.9805(3) 0.5846(2) 0.14415(13) 0.0573(7) Uani 1 1 d .
C10 C 1.0538(2) 0.1995(2) 0.08082(12) 0.0364(6) Uani 1 1 d .
C11 C 0.9954(2) 0.4517(2) 0.12081(13) 0.0389(6) Uani 1 1 d .
N12 N 0.7185(2) 0.4205(2) 0.18898(14) 0.0666(8) Uani 1 1 d .
N13 N 0.6581(2) 0.4159(3) 0.24200(16) 0.0792(9) Uani 1 1 d .
O14 O 1.2206(2) 0.3879(2) -0.03402(11) 0.0856(8) Uani 1 1 d .
O15 O 1.2740(2) 0.1983(2) -0.00426(12) 0.0877(8) Uani 1 1 d .
N16 N 0.7331(3) 0.3530(3) 0.28541(14) 0.0770(8) Uani 1 1 d .
O17 O 1.0323(3) 0.67046(19) 0.11449(14) 0.1157(11) Uani 1 1 d .
C18 C 1.0259(3) -0.0302(2) 0.08842(15) 0.0616(8) Uani 1 1 d .
H18A H 1.0576 -0.1082 0.0680 0.092 Uiso 1 1 calc R
H18B H 0.9295 -0.0250 0.0846 0.092 Uiso 1 1 calc R
H18C H 1.0502 -0.0326 0.1323 0.092 Uiso 1 1 calc R
C19 C 0.8412(3) 0.3186(3) 0.25586(14) 0.0589(8) Uani 1 1 d .
H19 H 0.9126 0.2726 0.2737 0.071 Uiso 1 1 calc R

loop_
_atom_site_aniso_label
_atom_site_aniso_U_11
_atom_site_aniso_U_22
_atom_site_aniso_U_33
_atom_site_aniso_U_23
_atom_site_aniso_U_13
_atom_site_aniso_U_12
O1 0.0628(11) 0.0340(8) 0.0584(13) 0.0007(8) 0.0224(10) -0.0019(7)
N2 0.0314(10) 0.0472(11) 0.0432(14) -0.0034(10) -0.0027(10) 0.0058(8)
C3 0.0358(12) 0.0349(11) 0.0385(15) 0.0060(10) 0.0035(11) -0.0031(9)
O4 0.1063(18) 0.0517(11) 0.0818(18) -0.0197(11) 0.0250(15) 0.0021(11)
C5 0.0370(12) 0.0424(12) 0.0292(13) 0.0041(10) -0.0018(11) -0.0027(10)
C6 0.0292(11) 0.0419(12) 0.0345(14) 0.0021(10) -0.0063(10) 0.0020(10)
N7 0.0511(13) 0.0467(11) 0.0429(15) 0.0069(10) 0.0086(10) -0.0072(10)
C8 0.0451(13) 0.0361(11) 0.0436(16) 0.0078(10) -0.0035(12) -0.0075(10)
N9 0.0718(16) 0.0377(11) 0.0624(19) -0.0035(12) 0.0001(14) -0.0023(11)
C10 0.0376(12) 0.0342(11) 0.0374(15) 0.0014(10) -0.0001(11) -0.0010(9)
C11 0.0442(13) 0.0330(10) 0.0396(16) 0.0001(10) -0.0066(12) -0.0001(10)
N12 0.0369(13) 0.0880(17) 0.075(2) -0.0032(15) -0.0027(13) 0.0196(11)
N13 0.0410(15) 0.111(2) 0.086(2) -0.0175(18) 0.0124(16) 0.0144(14)
O14 0.1125(18) 0.0713(13) 0.0729(17) 0.0270(12) 0.0413(15) 0.0106(12)
O15 0.0907(16) 0.0722(13) 0.100(2) 0.0293(13) 0.0537(14) 0.0300(12)
N16 0.0548(15) 0.116(2) 0.0602(19) -0.0097(17) 0.0181(15) 0.0049(15)
O17 0.189(3) 0.0393(11) 0.118(2) -0.0067(13) 0.055(2) -0.0236(14)
C18 0.0775(19) 0.0329(12) 0.074(2) 0.0055(13) 0.0219(17) -0.0017(12)
C19 0.0475(16) 0.0811(19) 0.0480(19) 0.0095(15) 0.0106(15) 0.0107(14)

loop_
_atom_type_symbol
_atom_type_description
_atom_type_scat_dispersion_real
_atom_type_scat_dispersion_imag
_atom_type_scat_source
C C 0.0033 0.0016 'International Tables Vol C Tables 4.2.6.8 and 6.1.1.4'
H H 0.0000 0.0000 'International Tables Vol C Tables 4.2.6.8 and 6.1.1.4'
N N 0.0061 0.0033 'International Tables Vol C Tables 4.2.6.8 and 6.1.1.4'
O O 0.0106 0.0060 'International Tables Vol C Tables 4.2.6.8 and 6.1.1.4'

loop_
_geom_angle_atom_site_label_1
_geom_angle_atom_site_label_2
_geom_angle_atom_site_label_3
_geom_angle
C10 O1 C18 118.49(19)
C19 N2 N12 107.5(2)
C19 N2 C6 129.8(2)
N12 N2 C6 122.6(2)
C6 C3 C10 121.0(2)
C8 C5 C10 121.4(2)
C8 C5 N7 116.7(2)
C10 C5 N7 121.9(2)
C3 C6 C11 120.6(2)
C3 C6 N2 117.0(2)
C11 C6 N2 122.4(2)
O15 N7 O14 122.9(2)
O15 N7 C5 119.8(2)
O14 N7 C5 117.3(2)
C11 C8 C5 119.9(2)
O4 N9 O17 122.2(2)
O4 N9 C11 120.1(2)
O17 N9 C11 117.7(3)
O1 C10 C3 124.0(2)
O1 C10 C5 118.4(2)
C3 C10 C5 117.6(2)
C8 C11 C6 119.4(2)
C8 C11 N9 117.1(2)
C6 C11 N9 123.4(2)
N13 N12 N2 106.3(2)
N12 N13 N16 111.1(2)
C19 N16 N13 104.9(3)
N16 C19 N2 110.2(3)

loop_
_geom_bond_atom_site_label_1
_geom_bond_atom_site_label_2
_geom_bond_distance
O1 C10 1.328(3)
O1 C18 1.431(3)
N2 C19 1.313(3)
N2 N12 1.338(3)
N2 C6 1.415(3)
C3 C6 1.360(3)
C3 C10 1.379(3)
O4 N9 1.191(3)
C5 C8 1.370(3)
C5 C10 1.391(3)
C5 N7 1.453(3)
C6 C11 1.384(3)
N7 O15 1.195(3)
N7 O14 1.203(2)
C8 C11 1.364(3)
N9 O17 1.195(3)
N9 C11 1.453(3)
N12 N13 1.273(3)
N13 N16 1.346(4)
N16 C19 1.289(3)
